data_7051237
loop_
_publ_author_name
'Kiviniemi, Sari'
'Nissinen, Maija'
'L\"ams\"a, Markku T.'
'Jalonen, Jorma'
'Rissanen, Kari'
'Pursiainen, Jouni'

_publ_section_title
;
 Complexation of planar, organic, five-membered cations with crown ethers
;
_journal_coden_ASTM NJCHE5
_journal_issue 1
_journal_name_full 'New Journal of Chemistry'
_journal_page_first 47
_journal_page_last 52
_journal_paper_doi 10.1039/a907608e
_journal_volume 24
_journal_year 2000
_chemical_formula_moiety 'C16 H24 O6 (C3 H5 N2)+ (Cl O4)-'
_chemical_formula_sum 'C19 H29 Cl N2 O10'
_chemical_formula_weight 480.89
_chemical_melting_point 125.0(10)
_space_group_IT_number 14
_symmetry_cell_setting monoclinic
_symmetry_space_group_name_Hall '-P 2yn'
_symmetry_space_group_name_H-M 'P 1 21/n 1'
_cell_angle_alpha 90.00
_cell_angle_beta 93.016(1)
_cell_angle_gamma 90.00
_cell_formula_units_Z 8
_cell_length_a 9.7990(2)
_cell_length_b 37.641(1)
_cell_length_c 12.3724(3)
_cell_measurement_temperature 173.0(2)
_cell_volume 4557.17(19)
_diffrn_ambient_temperature 173.0(2)
_exptl_crystal_density_diffrn 1.402
_cod_depositor_comments
;
The following automatic conversions were performed:

'_chemical_melting_point' value '124-126' was changed to '125.0(10)'
- the average value was taken and precision was estimated.

Automatic conversion script
Id: cif_fix_values 1646 2011-03-28 12:23:43Z adriana 
;
_cod_original_sg_symbol_H-M 'P 21/n'
_cod_database_code 7051237

loop_
_symmetry_equiv_pos_as_xyz
'x, y, z'
'-x+1/2, y+1/2, -z+1/2'
'-x, -y, -z'
'x-1/2, -y-1/2, z-1/2'

loop_
_atom_site_label
_atom_site_type_symbol
_atom_site_fract_x
_atom_site_fract_y
_atom_site_fract_z
_atom_site_U_iso_or_equiv
_atom_site_adp_type
_atom_site_occupancy
_atom_site_calc_flag
_atom_site_refinement_flags
_atom_site_disorder_assembly
_atom_site_disorder_group
C2A C 0.5830(3) -0.06348(9) 1.9498(2) 0.0320(8) Uani 1 d . . .
H2A1 H 0.6382 -0.0435 1.9803 0.038 Uiso 1 calc R . .
H2A2 H 0.5893 -0.0633 1.8702 0.038 Uiso 1 calc R . .
C2B C 0.0167(4) -0.06834(9) 1.4789(3) 0.0416(9) Uani 1 d . . .
H2B1 H -0.0726 -0.0598 1.5024 0.050 Uiso 1 calc R . .
H2B2 H 0.0305 -0.0587 1.4058 0.050 Uiso 1 calc R . .
C3A C 0.6365(3) -0.09781(9) 1.9952(3) 0.0356(8) Uani 1 d . . .
H3A1 H 0.7343 -0.1004 1.9806 0.043 Uiso 1 calc R . .
H3A2 H 0.6277 -0.0983 2.0745 0.043 Uiso 1 calc R . .
C3B C 0.1280(4) -0.05598(10) 1.5559(3) 0.0466(9) Uani 1 d . . .
H3B1 H 0.1266 -0.0297 1.5596 0.056 Uiso 1 calc R . .
H3B2 H 0.1123 -0.0653 1.6290 0.056 Uiso 1 calc R . .
C5A C 0.6246(3) -0.15973(9) 1.9593(3) 0.0437(9) Uani 1 d . . .
H5A1 H 0.6399 -0.1653 2.0372 0.052 Uiso 1 calc R . .
H5A2 H 0.7141 -0.1596 1.9257 0.052 Uiso 1 calc R . .
C5B C 0.3684(4) -0.04567(10) 1.5693(3) 0.0580(12) Uani 1 d . . .
H5B1 H 0.3498 -0.0394 1.6448 0.070 Uiso 1 calc R . .
H5B2 H 0.3734 -0.0234 1.5273 0.070 Uiso 1 calc R . .
C6A C 0.5327(3) -0.18692(10) 1.9057(3) 0.0435(9) Uani 1 d . . .
H6A1 H 0.5002 -0.1785 1.8330 0.052 Uiso 1 calc R . .
H6A2 H 0.5831 -0.2095 1.8971 0.052 Uiso 1 calc R . .
C6B C 0.5005(4) -0.06474(11) 1.5673(3) 0.0531(11) Uani 1 d . . .
H6B1 H 0.5074 -0.0769 1.4967 0.064 Uiso 1 calc R . .
H6B2 H 0.5769 -0.0476 1.5763 0.064 Uiso 1 calc R . .
C8A C 0.3082(3) -0.20879(9) 1.9140(3) 0.0350(8) Uani 1 d . . .
H8A1 H 0.3379 -0.2316 1.8830 0.042 Uiso 1 calc R . .
H8A2 H 0.2753 -0.1932 1.8536 0.042 Uiso 1 calc R . .
C8B C 0.6340(4) -0.11002(11) 1.6657(3) 0.0544(11) Uani 1 d . . .
H8B1 H 0.6453 -0.1180 1.7419 0.065 Uiso 1 calc R . .
H8B2 H 0.7122 -0.0944 1.6511 0.065 Uiso 1 calc R . .
C9A C 0.1953(3) -0.21533(9) 1.9877(2) 0.0341(8) Uani 1 d . . .
H9A1 H 0.1168 -0.2265 1.9471 0.041 Uiso 1 calc R . .
H9A2 H 0.2267 -0.2316 2.0467 0.041 Uiso 1 calc R . .
C9B C 0.6361(4) -0.14102(11) 1.5943(3) 0.0541(10) Uani 1 d . . .
H9B1 H 0.6340 -0.1333 1.5178 0.065 Uiso 1 calc R . .
H9B2 H 0.7207 -0.1549 1.6097 0.065 Uiso 1 calc R . .
C11A C 0.0283(3) -0.18375(9) 2.0809(3) 0.0340(8) Uani 1 d . . .
H11A H 0.0307 -0.2023 2.1377 0.041 Uiso 1 calc R . .
H11B H -0.0455 -0.1897 2.0262 0.041 Uiso 1 calc R . .
C11B C 0.5257(4) -0.19527(10) 1.5577(3) 0.0417(9) Uani 1 d . . .
H11C H 0.6087 -0.2084 1.5834 0.050 Uiso 1 calc R . .
H11D H 0.5309 -0.1911 1.4790 0.050 Uiso 1 calc R . .
C12A C 0.0022(3) -0.14817(9) 2.1295(2) 0.0327(8) Uani 1 d . . .
H12A H -0.0892 -0.1479 2.1601 0.039 Uiso 1 calc R . .
H12B H 0.0715 -0.1432 2.1887 0.039 Uiso 1 calc R . .
C12B C 0.4025(3) -0.21648(9) 1.5781(3) 0.0399(9) Uani 1 d . . .
H12C H 0.4177 -0.2415 1.5576 0.048 Uiso 1 calc R . .
H12D H 0.3855 -0.2158 1.6563 0.048 Uiso 1 calc R . .
C14A C 0.0003(3) -0.08663(9) 2.0898(2) 0.0319(8) Uani 1 d . . .
H14A H 0.0657 -0.0841 2.1531 0.038 Uiso 1 calc R . .
H14B H -0.0928 -0.0824 2.1143 0.038 Uiso 1 calc R . .
C14B C 0.1665(3) -0.22179(9) 1.5425(3) 0.0375(8) Uani 1 d . . .
H14C H 0.1423 -0.2161 1.6172 0.045 Uiso 1 calc R . .
H14D H 0.1837 -0.2477 1.5383 0.045 Uiso 1 calc R . .
C15A C 0.0326(3) -0.05997(9) 2.0050(2) 0.0320(8) Uani 1 d . . .
H15A H -0.0189 -0.0656 1.9362 0.038 Uiso 1 calc R . .
H15B H 0.0061 -0.0359 2.0282 0.038 Uiso 1 calc R . .
C15B C 0.0504(3) -0.21189(9) 1.4645(3) 0.0349(8) Uani 1 d . . .
H15C H 0.0720 -0.2186 1.3899 0.042 Uiso 1 calc R . .
H15D H -0.0337 -0.2246 1.4831 0.042 Uiso 1 calc R . .
C17A C 0.2259(3) -0.03556(8) 1.9238(2) 0.0295(7) Uani 1 d . . .
C17B C -0.0786(3) -0.16003(9) 1.4132(2) 0.0312(8) Uani 1 d . . .
C18A C 0.1461(3) -0.01246(9) 1.8618(3) 0.0354(8) Uani 1 d . . .
H18A H 0.0493 -0.0140 1.8623 0.042 Uiso 1 calc R . .
C18B C -0.1796(3) -0.17906(10) 1.3568(2) 0.0390(8) Uani 1 d . . .
H18B H -0.1752 -0.2043 1.3549 0.047 Uiso 1 calc R . .
C19A C 0.2064(4) 0.01318(9) 1.7982(3) 0.0389(8) Uani 1 d . . .
H19A H 0.1505 0.0291 1.7558 0.047 Uiso 1 calc R . .
C19B C -0.2880(3) -0.16140(12) 1.3025(3) 0.0431(10) Uani 1 d . . .
H19B H -0.3577 -0.1746 1.2643 0.052 Uiso 1 calc R . .
C20A C 0.3456(4) 0.01549(9) 1.7967(3) 0.0397(9) Uani 1 d . . .
H20A H 0.3862 0.0334 1.7547 0.048 Uiso 1 calc R . .
C20B C -0.2941(3) -0.12534(12) 1.3041(3) 0.0447(10) Uani 1 d . . .
H20B H -0.3679 -0.1135 1.2666 0.054 Uiso 1 calc R . .
C21A C 0.4279(3) -0.00823(9) 1.8564(2) 0.0338(8) Uani 1 d . . .
H21A H 0.5245 -0.0068 1.8542 0.041 Uiso 1 calc R . .
C21B C -0.1931(3) -0.10557(10) 1.3602(3) 0.0394(9) Uani 1 d . . .
H21B H -0.1977 -0.0804 1.3606 0.047 Uiso 1 calc R . .
C22A C 0.3694(3) -0.03402(8) 1.9191(2) 0.0282(7) Uani 1 d . . .
C22B C -0.0853(3) -0.12302(9) 1.4159(2) 0.0326(8) Uani 1 d . . .
C24A C 0.2640(3) -0.11745(8) 1.8315(2) 0.0287(7) Uani 1 d . . .
H24A H 0.3277 -0.1061 1.8808 0.034 Uiso 1 calc R . .
C26B C 0.3580(3) -0.13577(13) 1.1821(3) 0.0522(11) Uani 1 d . . .
H26B H 0.3805 -0.1427 1.1115 0.063 Uiso 1 calc R . .
C26A C 0.0823(3) -0.14438(9) 1.7632(3) 0.0374(8) Uani 1 d . . .
H26A H -0.0050 -0.1554 1.7575 0.045 Uiso 1 calc R . .
C24B C 0.3082(4) -0.13808(14) 1.3507(3) 0.0544(11) Uani 1 d . . .
H24B H 0.2895 -0.1467 1.4206 0.065 Uiso 1 calc R . .
C27A C 0.1673(4) -0.14024(9) 1.6837(3) 0.0392(9) Uani 1 d . . .
H27A H 0.1523 -0.1475 1.6105 0.047 Uiso 1 calc R . .
N27B N 0.3092(3) -0.10533(9) 1.3218(3) 0.0478(8) Uani 1 d . . .
H27B H 0.2920 -0.0872 1.3638 0.057 Uiso 1 calc R . .
O102 O 0.8773(3) 0.02998(8) 1.7446(2) 0.0662(8) Uani 1 d . . .
O1A O 0.4429(2) -0.05947(6) 1.97679(15) 0.0299(5) Uani 1 d . . .
O1B O 0.0175(2) -0.10642(6) 1.47578(17) 0.0356(5) Uani 1 d . . .
O101 O 0.8267(3) -0.01284(8) 1.6157(2) 0.0753(9) Uani 1 d . . .
O4A O 0.5600(2) -0.12609(6) 1.94589(17) 0.0360(5) Uani 1 d . . .
O4B O 0.2588(2) -0.06749(6) 1.52373(17) 0.0416(6) Uani 1 d . . .
O7A O 0.4192(2) -0.19255(6) 1.97135(17) 0.0405(6) Uani 1 d . . .
O7B O 0.5090(2) -0.08990(6) 1.65161(19) 0.0464(6) Uani 1 d . . .
O10A O 0.1552(2) -0.18232(6) 2.03182(16) 0.0325(5) Uani 1 d . . .
O10B O 0.5197(2) -0.16237(6) 1.61253(18) 0.0428(6) Uani 1 d . . .
O103 O 0.6512(2) 0.01886(8) 1.6903(2) 0.0652(8) Uani 1 d . . .
O104 O 0.7767(3) -0.02271(9) 1.7956(3) 0.0849(11) Uani 1 d . . .
O13A O 0.0088(2) -0.12159(6) 2.04699(15) 0.0308(5) Uani 1 d . . .
O13B O 0.2863(2) -0.20290(6) 1.51758(16) 0.0341(5) Uani 1 d . . .
O16A O 0.1770(2) -0.06123(5) 1.99014(15) 0.0299(5) Uani 1 d . . .
O16B O 0.0303(2) -0.17442(6) 1.47143(16) 0.0333(5) Uani 1 d . . .
N27A N 0.2802(3) -0.12347(7) 1.7279(2) 0.0338(7) Uani 1 d . . .
H27A H 0.3527 -0.1176 1.6929 0.041 Uiso 1 calc R . .
C27B C 0.3406(3) -0.10300(11) 1.2173(3) 0.0478(10) Uani 1 d . . .
H27B H 0.3487 -0.0818 1.1765 0.057 Uiso 1 calc R . .
N29A N 0.1437(3) -0.12992(7) 1.85422(19) 0.0293(6) Uani 1 d . . .
H29A H 0.1083 -0.1291 1.9181 0.035 Uiso 1 calc R . .
N29B N 0.3372(3) -0.15757(9) 1.2678(3) 0.0585(10) Uani 1 d . . .
H29B H 0.3425 -0.1809 1.2673 0.070 Uiso 1 calc R . .
Cl1A Cl 0.78336(8) 0.00278(2) 1.71229(7) 0.0401(2) Uani 1 d . . .
Cl2B Cl 0.36082(9) -0.25920(3) 1.26752(6) 0.0447(3) Uani 1 d . . .
O105 O 0.3693(3) -0.28177(7) 1.1759(2) 0.0582(7) Uani 1 d . . .
O107 O 0.3555(3) -0.27949(8) 1.3636(2) 0.0628(8) Uani 1 d . . .
O106 O 0.2409(4) -0.23798(11) 1.2545(2) 0.1061(15) Uani 1 d . . .
O108 O 0.4777(4) -0.23653(10) 1.2764(3) 0.1037(13) Uani 1 d . . .

loop_
_atom_site_aniso_label
_atom_site_aniso_U_11
_atom_site_aniso_U_22
_atom_site_aniso_U_33
_atom_site_aniso_U_23
_atom_site_aniso_U_13
_atom_site_aniso_U_12
C2A 0.0287(17) 0.034(2) 0.0336(17) -0.0059(15) 0.0061(14) -0.0055(15)
C2B 0.050(2) 0.030(2) 0.046(2) 0.0039(16) 0.0111(17) 0.0032(17)
C3A 0.0287(17) 0.043(2) 0.0349(18) 0.0002(16) -0.0040(14) -0.0033(16)
C3B 0.072(3) 0.027(2) 0.041(2) -0.0073(16) 0.0090(19) 0.0007(19)
C5A 0.0349(19) 0.040(2) 0.057(2) 0.0112(18) 0.0040(17) 0.0133(17)
C5B 0.091(3) 0.033(2) 0.047(2) 0.0027(18) -0.024(2) -0.023(2)
C6A 0.043(2) 0.034(2) 0.055(2) 0.0034(17) 0.0114(18) 0.0080(17)
C6B 0.053(2) 0.064(3) 0.041(2) 0.000(2) -0.0036(18) -0.027(2)
C8A 0.044(2) 0.0238(19) 0.0370(18) -0.0004(14) -0.0022(16) 0.0062(16)
C8B 0.040(2) 0.062(3) 0.062(3) -0.009(2) 0.0103(19) -0.007(2)
C9A 0.043(2) 0.0268(19) 0.0322(17) 0.0033(14) -0.0029(15) -0.0003(16)
C9B 0.041(2) 0.057(3) 0.066(3) 0.000(2) 0.0094(19) -0.005(2)
C11A 0.0358(19) 0.033(2) 0.0336(18) 0.0035(15) 0.0023(15) -0.0074(16)
C11B 0.041(2) 0.045(2) 0.0391(19) -0.0078(17) 0.0027(16) 0.0107(18)
C12A 0.0327(18) 0.038(2) 0.0274(16) 0.0036(15) 0.0050(14) -0.0055(15)
C12B 0.044(2) 0.034(2) 0.0416(19) -0.0039(16) -0.0050(16) 0.0098(17)
C14A 0.0284(17) 0.034(2) 0.0340(17) -0.0098(15) 0.0072(14) -0.0015(15)
C14B 0.042(2) 0.026(2) 0.044(2) 0.0001(15) -0.0004(16) -0.0003(16)
C15A 0.0285(17) 0.0284(19) 0.0399(18) -0.0037(15) 0.0093(14) 0.0032(15)
C15B 0.0376(19) 0.028(2) 0.0392(19) -0.0076(15) 0.0010(15) -0.0045(16)
C17A 0.0367(19) 0.0235(18) 0.0289(16) -0.0040(14) 0.0083(14) 0.0001(15)
C17B 0.0290(17) 0.037(2) 0.0279(17) 0.0020(14) 0.0057(14) 0.0013(16)
C18A 0.0386(19) 0.030(2) 0.0382(19) -0.0038(15) 0.0054(15) 0.0017(16)
C18B 0.0370(19) 0.048(2) 0.0321(18) 0.0003(16) 0.0031(15) -0.0076(18)
C19A 0.051(2) 0.028(2) 0.0379(19) 0.0003(15) 0.0077(16) 0.0063(17)
C19B 0.0279(18) 0.073(3) 0.0279(18) 0.0047(18) 0.0016(14) -0.0073(19)
C20A 0.057(2) 0.024(2) 0.0387(19) 0.0006(15) 0.0114(17) -0.0016(17)
C20B 0.0302(19) 0.071(3) 0.0331(19) 0.0135(19) 0.0027(15) 0.005(2)
C21A 0.0417(19) 0.0275(19) 0.0326(18) -0.0053(14) 0.0059(15) -0.0073(16)
C21B 0.038(2) 0.045(2) 0.0361(18) 0.0149(16) 0.0123(16) 0.0091(18)
C22A 0.0349(18) 0.0237(18) 0.0262(16) -0.0031(13) 0.0041(13) -0.0013(15)
C22B 0.0305(18) 0.040(2) 0.0275(17) 0.0050(15) 0.0067(14) 0.0024(16)
C24A 0.0307(18) 0.0263(19) 0.0288(17) -0.0036(13) -0.0001(14) 0.0025(15)
C26B 0.030(2) 0.087(4) 0.040(2) -0.019(2) 0.0026(16) 0.001(2)
C26A 0.0346(19) 0.034(2) 0.043(2) -0.0001(16) -0.0059(16) -0.0052(16)
C24B 0.040(2) 0.080(4) 0.043(2) 0.019(2) -0.0023(18) 0.000(2)
C27A 0.054(2) 0.038(2) 0.0250(17) -0.0034(15) -0.0015(16) 0.0005(18)
N27B 0.0373(17) 0.053(2) 0.053(2) -0.0206(17) -0.0018(15) 0.0042(16)
O102 0.0723(19) 0.060(2) 0.0655(18) -0.0059(15) -0.0074(15) -0.0285(16)
O1A 0.0277(11) 0.0320(13) 0.0302(11) -0.0006(10) 0.0053(9) -0.0031(10)
O1B 0.0395(13) 0.0271(14) 0.0401(13) 0.0002(10) 0.0008(10) 0.0032(11)
O101 0.087(2) 0.069(2) 0.071(2) -0.0275(16) 0.0162(17) 0.0126(18)
O4A 0.0306(12) 0.0315(14) 0.0450(13) 0.0018(10) -0.0054(10) 0.0014(11)
O4B 0.0517(15) 0.0351(15) 0.0379(13) -0.0083(11) 0.0024(11) -0.0125(12)
O7A 0.0419(14) 0.0443(16) 0.0356(13) 0.0022(11) 0.0047(11) -0.0059(12)
O7B 0.0466(15) 0.0383(16) 0.0555(15) -0.0007(12) 0.0154(12) -0.0050(12)
O10A 0.0380(13) 0.0266(13) 0.0337(12) -0.0021(10) 0.0083(10) -0.0040(10)
O10B 0.0352(13) 0.0410(16) 0.0531(15) -0.0076(12) 0.0119(11) -0.0041(12)
O103 0.0395(15) 0.084(2) 0.0724(18) 0.0188(16) 0.0100(13) 0.0148(15)
O104 0.0605(19) 0.090(3) 0.105(2) 0.062(2) 0.0174(17) -0.0024(17)
O13A 0.0396(13) 0.0268(13) 0.0266(11) -0.0018(9) 0.0079(9) -0.0031(10)
O13B 0.0335(13) 0.0327(14) 0.0361(12) 0.0016(10) 0.0015(10) 0.0054(11)
O16A 0.0303(12) 0.0265(13) 0.0336(12) 0.0019(10) 0.0088(9) -0.0017(10)
O16B 0.0335(12) 0.0276(13) 0.0379(12) -0.0014(10) -0.0057(10) 0.0005(10)
N27A 0.0369(16) 0.0349(17) 0.0307(15) 0.0010(12) 0.0124(12) -0.0027(13)
C27B 0.0299(19) 0.051(3) 0.061(3) 0.022(2) -0.0073(18) -0.0057(18)
N29A 0.0334(15) 0.0306(16) 0.0247(13) 0.0014(11) 0.0079(11) 0.0000(12)
N29B 0.0397(19) 0.031(2) 0.103(3) -0.006(2) -0.0108(19) 0.0035(15)
Cl1A 0.0372(5) 0.0398(5) 0.0439(5) 0.0010(4) 0.0076(4) -0.0079(4)
Cl2B 0.0577(6) 0.0428(6) 0.0333(5) 0.0027(4) 0.0004(4) 0.0086(5)
O105 0.0613(17) 0.0571(19) 0.0560(16) -0.0223(14) 0.0012(13) 0.0121(14)
O107 0.0614(17) 0.073(2) 0.0530(16) 0.0304(15) -0.0048(13) -0.0046(15)
O106 0.134(3) 0.141(3) 0.0431(16) 0.0055(19) 0.0071(18) 0.107(3)
O108 0.137(3) 0.088(3) 0.086(2) -0.001(2) 0.010(2) -0.076(2)

loop_
_geom_bond_atom_site_label_1
_geom_bond_atom_site_label_2
_geom_bond_distance
_geom_bond_site_symmetry_2
_geom_bond_publ_flag
C2A O1A 1.438(3) . ?
C2A C3A 1.493(4) . ?
C2B O1B 1.434(4) . ?
C2B C3B 1.485(5) . ?
C3A O4A 1.420(4) . ?
C3B O4B 1.429(4) . ?
C5A O4A 1.421(4) . ?
C5A C6A 1.495(5) . ?
C5B O4B 1.442(4) . ?
C5B C6B 1.482(6) . ?
C6A O7A 1.427(4) . ?
C6B O7B 1.409(4) . ?
C8A O7A 1.407(4) . ?
C8A C9A 1.491(4) . ?
C8B O7B 1.443(4) . ?
C8B C9B 1.465(5) . ?
C9A O10A 1.421(4) . ?
C9B O10B 1.423(4) . ?
C11A O10A 1.413(4) . ?
C11A C12A 1.496(4) . ?
C11B O10B 1.415(4) . ?
C11B C12B 1.481(5) . ?
C12A O13A 1.433(4) . ?
C12B O13B 1.424(4) . ?
C14A O13A 1.423(4) . ?
C14A C15A 1.498(4) . ?
C14B O13B 1.420(4) . ?
C14B C15B 1.500(4) . ?
C15A O16A 1.437(3) . ?
C15B O16B 1.427(4) . ?
C17A O16A 1.370(4) . ?
C17A C18A 1.376(4) . ?
C17A C22A 1.411(4) . ?
C17B O16B 1.368(4) . ?
C17B C18B 1.381(4) . ?
C17B C22B 1.395(5) . ?
C18A C19A 1.396(5) . ?
C18B C19B 1.395(5) . ?
C19A C20A 1.369(5) . ?
C19B C20B 1.359(5) . ?
C20A C21A 1.388(5) . ?
C20B C21B 1.394(5) . ?
C21A C22A 1.386(4) . ?
C21B C22B 1.395(4) . ?
C22A O1A 1.375(4) . ?
C22B O1B 1.369(4) . ?
C24A N29A 1.313(4) . ?
C24A N27A 1.319(4) . ?
C26B C27B 1.322(5) . ?
C26B N29B 1.365(5) . ?
C26A C27A 1.331(5) . ?
C26A N29A 1.362(4) . ?
C24B N27B 1.283(5) . ?
C24B N29B 1.304(5) . ?
C27A N27A 1.364(4) . ?
N27B C27B 1.348(5) . ?
O102 Cl1A 1.420(3) . ?
O101 Cl1A 1.417(3) . ?
O103 Cl1A 1.443(3) . ?
O104 Cl1A 1.412(3) . ?
Cl2B O107 1.416(2) . ?
Cl2B O105 1.423(2) . ?
Cl2B O106 1.423(3) . ?
Cl2B O108 1.428(3) . ?

loop_
_cod_related_entry_id
_cod_related_entry_database
_cod_related_entry_code
1 ChemSpider 30652871
